data_2213684
loop_
_publ_author_name
'Yong-Jing Wang'
'Jun Zhao'
'Zhen-Hua Dang'
'Li Xu'

_publ_section_title
Bis(\m-2-hydroxybenzoato-\k^2^<i>O</i>:<i>O</i>')bis[(2,2'-bipyridine-\k^2^<i>N</i>,<i>N</i>')bis(2-hydroxybenzoato-\k^2^<i>O</i>,<i>O</i>')bismuth(III)]
_journal_coeditor_code BT2330
_journal_issue 6
_journal_name_full 'Acta Crystallographica Section E'
_journal_page_first m1770
_journal_page_last m1771
_journal_paper_doi 10.1107/S160053680701642X
_journal_volume 63
_journal_year 2007
_chemical_formula_iupac '[Bi2 (C7 H5 O3)6 (C10 H8 N2)2]'
_chemical_formula_moiety 'C62 H46 Bi2 N4 O18'
_chemical_formula_sum 'C62 H46 Bi2 N4 O18'
_chemical_formula_weight 1552.98
_chemical_name_systematic
;
Bis(\m-2-hydroxybenzoato-\k^2^O:O')bis[(2,2'-bipyridine-\k^2^N,N')bis(2-
hydroxybenzoato-\k^2^O,O')bismuth(III)]
;
_space_group_IT_number 15
_symmetry_cell_setting monoclinic
_symmetry_space_group_name_Hall '-C 2yc'
_symmetry_space_group_name_H-M 'C 1 2/c 1'
_atom_sites_solution_hydrogens geom
_atom_sites_solution_primary direct
_atom_sites_solution_secondary difmap
_cell_angle_alpha 90.00
_cell_angle_beta 117.4720(10)
_cell_angle_gamma 90.00
_cell_formula_units_Z 4
_cell_length_a 21.4583(3)
_cell_length_b 13.6698(2)
_cell_length_c 21.60970(10)
_cell_measurement_reflns_used 14948
_cell_measurement_temperature 293(2)
_cell_measurement_theta_max 25.64
_cell_measurement_theta_min 1.83
_cell_volume 5624.00(13)
_computing_cell_refinement 'SAINT (Bruker, 1997)'
_computing_data_collection 'SMART (Bruker, 1997)'
_computing_data_reduction SAINT
_computing_molecular_graphics 'SHELXTL (Bruker, 1999)'
_computing_publication_material SHELXTL
_computing_structure_refinement 'SHELXL97 (Sheldrick, 1997)'
_computing_structure_solution 'SHELXS97 (Sheldrick, 1997)'
_diffrn_ambient_temperature 293(2)
_diffrn_measured_fraction_theta_full 0.998
_diffrn_measured_fraction_theta_max 0.998
_diffrn_measurement_device_type 'Bruker SMART CCD area-detector'
_diffrn_measurement_method '\f and \w'
_diffrn_radiation_monochromator graphite
_diffrn_radiation_source 'fine-focus sealed tube'
_diffrn_radiation_type MoK\a
_diffrn_radiation_wavelength 0.71073
_diffrn_reflns_av_R_equivalents 0.0280
_diffrn_reflns_av_sigmaI/netI 0.0267
_diffrn_reflns_limit_h_max 18
_diffrn_reflns_limit_h_min -26
_diffrn_reflns_limit_k_max 16
_diffrn_reflns_limit_k_min -14
_diffrn_reflns_limit_l_max 26
_diffrn_reflns_limit_l_min -24
_diffrn_reflns_number 14948
_diffrn_reflns_theta_full 25.64
_diffrn_reflns_theta_max 25.64
_diffrn_reflns_theta_min 1.83
_diffrn_standards_decay_% 0
_exptl_absorpt_coefficient_mu 6.330
_exptl_absorpt_correction_T_max 1.000000
_exptl_absorpt_correction_T_min 0.486062
_exptl_absorpt_correction_type empirical
_exptl_absorpt_process_details '(SADABS; Sheldrick, 1996)'
_exptl_crystal_colour colourless
_exptl_crystal_density_diffrn 1.834
_exptl_crystal_density_method 'not measured'
_exptl_crystal_description block
_exptl_crystal_F_000 3024
_exptl_crystal_size_max 0.2
_exptl_crystal_size_mid 0.1
_exptl_crystal_size_min 0.1
_refine_diff_density_max 0.813
_refine_diff_density_min -1.257
_refine_ls_extinction_method none
_refine_ls_goodness_of_fit_ref 1.069
_refine_ls_hydrogen_treatment constr
_refine_ls_matrix_type full
_refine_ls_number_parameters 388
_refine_ls_number_reflns 5322
_refine_ls_number_restraints 0
_refine_ls_restrained_S_all 1.069
_refine_ls_R_factor_all 0.0344
_refine_ls_R_factor_gt 0.0253
_refine_ls_shift/su_max 0.003
_refine_ls_shift/su_mean 0.000
_refine_ls_structure_factor_coef Fsqd
_refine_ls_weighting_details 'calc w = 1/[\s^2^(Fo^2^)+(0.0258P)^2^+23.4426P] where P=(Fo^2^+2Fc^2^)/3'
_refine_ls_weighting_scheme calc
_refine_ls_wR_factor_gt 0.0583
_refine_ls_wR_factor_ref 0.0632
_reflns_number_gt 4590
_reflns_number_total 5322
_reflns_threshold_expression I>2\s(I)
_cod_data_source_file bt2330.cif
_cod_data_source_block I
_cod_original_cell_volume 5624.00(12)
_cod_original_sg_symbol_H-M 'C 2/c'
_cod_database_code 2213684
_cod_database_fobs_code 2213684

loop_
_symmetry_equiv_pos_as_xyz
'x, y, z'
'-x, y, -z+1/2'
'x+1/2, y+1/2, z'
'-x+1/2, y+1/2, -z+1/2'
'-x, -y, -z'
'x, -y, z-1/2'
'-x+1/2, -y+1/2, -z'
'x+1/2, -y+1/2, z-1/2'

loop_
_atom_site_type_symbol
_atom_site_label
_atom_site_fract_x
_atom_site_fract_y
_atom_site_fract_z
_atom_site_U_iso_or_equiv
_atom_site_adp_type
_atom_site_calc_flag
_atom_site_refinement_flags
_atom_site_occupancy
Bi Bi1 0.557548(7) -0.053031(12) -0.039024(7) 0.02992(6) Uani d . 1
C C1 0.5214(2) -0.3657(3) -0.0917(3) 0.0446(12) Uani d . 1
N N1 0.68538(18) -0.0770(3) 0.04387(18) 0.0349(8) Uani d . 1
O O1 0.50042(16) -0.1969(2) -0.12275(17) 0.0445(8) Uani d . 1
C C2 0.4803(3) -0.3989(5) -0.1598(4) 0.0662(16) Uani d . 1
O O4 0.58818(17) 0.0884(3) 0.05826(16) 0.0428(7) Uani d . 1
N N2 0.62695(18) -0.0854(3) -0.09692(17) 0.0318(8) Uani d . 1
O O2 0.58232(17) -0.2334(2) -0.01744(16) 0.0444(8) Uani d . 1
C C3 0.4740(4) -0.4984(6) -0.1734(5) 0.104(3) Uani d . 1
H H3A 0.4470 -0.5199 -0.2189 0.125 Uiso calc R 1
C C4 0.5059(5) -0.5651(5) -0.1225(7) 0.108(3) Uani d . 1
H H4A 0.5025 -0.6314 -0.1333 0.130 Uiso calc R 1
O O3 0.4454(3) -0.3395(4) -0.2132(3) 0.1076(19) Uani d . 1
H H3B 0.4530 -0.2826 -0.1998 0.161 Uiso calc R 1
C C5 0.5443(4) -0.5338(5) -0.0534(6) 0.095(3) Uani d . 1
H H5A 0.5638 -0.5798 -0.0178 0.113 Uiso calc R 1
C C6 0.5535(3) -0.4343(4) -0.0374(4) 0.0620(17) Uani d . 1
H H6A 0.5804 -0.4136 0.0084 0.074 Uiso calc R 1
O O6 0.6500(2) 0.2041(4) 0.16486(18) 0.0753(13) Uani d . 1
H H6B 0.6269 0.1566 0.1431 0.113 Uiso calc R 1
C C7 0.5352(2) -0.2600(3) -0.0758(2) 0.0357(10) Uani d . 1
O O7 0.48413(17) 0.0242(2) -0.14704(16) 0.0454(8) Uani d . 1
C C8 0.6552(2) 0.2260(3) 0.0570(2) 0.0364(10) Uani d . 1
O O8 0.45182(16) 0.1136(2) -0.08025(16) 0.0422(7) Uani d . 1
C C9 0.6689(2) 0.2569(4) 0.1239(3) 0.0491(12) Uani d . 1
O O5 0.61390(16) 0.1012(2) -0.02946(15) 0.0393(7) Uani d . 1
C C10 0.7060(3) 0.3428(5) 0.1511(3) 0.0734(19) Uani d . 1
H H10A 0.7147 0.3640 0.1952 0.088 Uiso calc R 1
O O9 0.36991(19) 0.2678(3) -0.13324(18) 0.0556(9) Uani d . 1
H H10B 0.3921 0.2278 -0.1027 0.083 Uiso calc R 1
C C11 0.7299(4) 0.3963(5) 0.1127(4) 0.083(2) Uani d . 1
H H11A 0.7540 0.4543 0.1310 0.099 Uiso calc R 1
C C12 0.7190(4) 0.3663(5) 0.0476(4) 0.0771(19) Uani d . 1
H H12A 0.7368 0.4024 0.0229 0.093 Uiso calc R 1
C C13 0.6815(3) 0.2823(4) 0.0198(3) 0.0546(13) Uani d . 1
H H13A 0.6733 0.2623 -0.0244 0.065 Uiso calc R 1
C C14 0.6168(2) 0.1345(3) 0.0270(2) 0.0340(9) Uani d . 1
C C15 0.4140(2) 0.1663(3) -0.1969(2) 0.0383(10) Uani d . 1
C C16 0.3771(2) 0.2473(4) -0.1911(2) 0.0420(11) Uani d . 1
C C17 0.3459(3) 0.3119(4) -0.2465(3) 0.0544(13) Uani d . 1
H H17A 0.3210 0.3653 -0.2427 0.065 Uiso calc R 1
C C18 0.3513(3) 0.2983(5) -0.3067(3) 0.0651(16) Uani d . 1
H H18A 0.3303 0.3428 -0.3431 0.078 Uiso calc R 1
C C19 0.3876(3) 0.2187(5) -0.3139(3) 0.0677(17) Uani d . 1
H H19A 0.3916 0.2097 -0.3545 0.081 Uiso calc R 1
C C20 0.4177(3) 0.1531(4) -0.2592(2) 0.0527(13) Uani d . 1
H H20A 0.4411 0.0987 -0.2641 0.063 Uiso calc R 1
C C21 0.4519(2) 0.0972(3) -0.1377(2) 0.0344(9) Uani d . 1
C C22 0.7282(2) -0.1021(3) 0.0166(2) 0.0337(9) Uani d . 1
C C23 0.7133(2) -0.0643(4) 0.1133(2) 0.0441(11) Uani d . 1
H H23A 0.6838 -0.0475 0.1324 0.053 Uiso calc R 1
C C24 0.7843(3) -0.0755(4) 0.1572(3) 0.0527(13) Uani d . 1
H H24A 0.8023 -0.0658 0.2050 0.063 Uiso calc R 1
C C25 0.8278(3) -0.1012(5) 0.1290(3) 0.0568(14) Uani d . 1
H H25A 0.8757 -0.1093 0.1576 0.068 Uiso calc R 1
C C26 0.7999(2) -0.1150(4) 0.0581(3) 0.0487(12) Uani d . 1
H H26A 0.8286 -0.1326 0.0383 0.058 Uiso calc R 1
C C27 0.6946(2) -0.1129(3) -0.0610(2) 0.0327(9) Uani d . 1
C C28 0.5949(3) -0.0908(4) -0.1671(2) 0.0432(11) Uani d . 1
H H28A 0.5481 -0.0719 -0.1916 0.052 Uiso calc R 1
C C29 0.6293(3) -0.1232(4) -0.2037(3) 0.0484(12) Uani d . 1
H H29A 0.6064 -0.1243 -0.2522 0.058 Uiso calc R 1
C C30 0.6978(3) -0.1540(4) -0.1674(3) 0.0501(12) Uani d . 1
H H30A 0.7213 -0.1781 -0.1911 0.060 Uiso calc R 1
C C31 0.7314(2) -0.1489(4) -0.0953(3) 0.0429(11) Uani d . 1
H H31A 0.7779 -0.1692 -0.0700 0.051 Uiso calc R 1

loop_
_atom_site_aniso_label
_atom_site_aniso_U_11
_atom_site_aniso_U_22
_atom_site_aniso_U_33
_atom_site_aniso_U_12
_atom_site_aniso_U_13
_atom_site_aniso_U_23
Bi1 0.02658(9) 0.03395(10) 0.02873(9) -0.00108(7) 0.01234(7) -0.00507(7)
C1 0.032(2) 0.034(3) 0.070(3) -0.0048(19) 0.025(2) -0.009(2)
N1 0.0298(18) 0.040(2) 0.0309(18) -0.0038(15) 0.0108(15) -0.0025(15)
O1 0.0339(16) 0.044(2) 0.0443(18) 0.0015(14) 0.0083(14) -0.0036(15)
C2 0.048(3) 0.058(4) 0.079(4) -0.006(3) 0.017(3) -0.027(3)
O4 0.0433(18) 0.049(2) 0.0395(17) -0.0098(15) 0.0222(15) -0.0006(15)
N2 0.0301(18) 0.036(2) 0.0293(18) -0.0007(15) 0.0134(15) -0.0029(15)
O2 0.0482(19) 0.0413(19) 0.0378(17) -0.0042(15) 0.0148(15) -0.0065(14)
C3 0.071(5) 0.069(5) 0.151(8) -0.024(4) 0.034(5) -0.070(6)
C4 0.074(5) 0.042(4) 0.204(11) -0.014(4) 0.060(6) -0.039(6)
O3 0.101(4) 0.097(4) 0.076(3) -0.003(3) -0.001(3) -0.038(3)
C5 0.068(4) 0.047(4) 0.172(9) 0.003(3) 0.059(5) 0.019(5)
C6 0.051(3) 0.041(3) 0.106(5) -0.001(2) 0.047(4) 0.008(3)
O6 0.064(2) 0.128(4) 0.041(2) -0.041(3) 0.0304(19) -0.030(2)
C7 0.028(2) 0.040(3) 0.043(3) -0.0014(19) 0.020(2) -0.007(2)
O7 0.0451(18) 0.0417(19) 0.0389(17) 0.0097(15) 0.0105(15) -0.0041(14)
C8 0.033(2) 0.036(3) 0.037(2) -0.0035(18) 0.0127(19) -0.0045(19)
O8 0.0476(18) 0.0439(19) 0.0367(17) 0.0040(15) 0.0207(15) 0.0061(14)
C9 0.034(2) 0.065(4) 0.046(3) -0.006(2) 0.017(2) -0.017(2)
O5 0.0432(17) 0.0426(19) 0.0347(16) -0.0098(14) 0.0201(14) -0.0088(14)
C10 0.065(4) 0.078(5) 0.072(4) -0.023(3) 0.027(3) -0.044(4)
O9 0.065(2) 0.051(2) 0.055(2) 0.0181(18) 0.0319(19) 0.0082(17)
C11 0.082(5) 0.043(4) 0.101(6) -0.021(3) 0.023(4) -0.017(4)
C12 0.091(5) 0.048(4) 0.080(4) -0.026(3) 0.029(4) 0.008(3)
C13 0.059(3) 0.044(3) 0.052(3) -0.011(2) 0.018(3) 0.004(2)
C14 0.034(2) 0.036(3) 0.031(2) -0.0019(18) 0.0141(18) -0.0006(18)
C15 0.031(2) 0.042(3) 0.035(2) -0.0033(19) 0.0092(18) 0.001(2)
C16 0.035(2) 0.044(3) 0.043(3) 0.000(2) 0.014(2) 0.002(2)
C17 0.051(3) 0.045(3) 0.054(3) 0.006(2) 0.014(3) 0.010(2)
C18 0.068(4) 0.065(4) 0.045(3) 0.007(3) 0.011(3) 0.022(3)
C19 0.074(4) 0.087(5) 0.037(3) 0.011(3) 0.021(3) 0.012(3)
C20 0.052(3) 0.061(4) 0.040(3) 0.007(3) 0.017(2) 0.003(2)
C21 0.027(2) 0.033(2) 0.036(2) -0.0046(18) 0.0083(18) -0.0016(19)
C22 0.028(2) 0.032(2) 0.040(2) -0.0027(17) 0.0150(18) 0.0056(19)
C23 0.039(2) 0.057(3) 0.034(2) -0.007(2) 0.014(2) -0.002(2)
C24 0.042(3) 0.066(4) 0.036(3) -0.008(2) 0.007(2) 0.005(2)
C25 0.030(2) 0.080(4) 0.046(3) 0.001(3) 0.006(2) 0.013(3)
C26 0.031(2) 0.066(4) 0.048(3) 0.002(2) 0.017(2) 0.009(3)
C27 0.033(2) 0.030(2) 0.036(2) -0.0010(17) 0.0165(18) 0.0031(18)
C28 0.043(3) 0.056(3) 0.030(2) -0.001(2) 0.017(2) -0.007(2)
C29 0.060(3) 0.054(3) 0.038(3) -0.002(2) 0.028(2) -0.008(2)
C30 0.058(3) 0.051(3) 0.055(3) 0.000(2) 0.038(3) -0.009(2)
C31 0.039(2) 0.043(3) 0.054(3) 0.002(2) 0.028(2) -0.001(2)

loop_
_atom_type_symbol
_atom_type_description
_atom_type_scat_dispersion_real
_atom_type_scat_dispersion_imag
_atom_type_scat_source
C C 0.0033 0.0016 'International Tables Vol C Tables 4.2.6.8 and 6.1.1.4'
H H 0.0000 0.0000 'International Tables Vol C Tables 4.2.6.8 and 6.1.1.4'
N N 0.0061 0.0033 'International Tables Vol C Tables 4.2.6.8 and 6.1.1.4'
O O 0.0106 0.0060 'International Tables Vol C Tables 4.2.6.8 and 6.1.1.4'
Bi Bi -4.1077 10.2566 'International Tables Vol C Tables 4.2.6.8 and 6.1.1.4'

loop_
_geom_angle_atom_site_label_1
_geom_angle_atom_site_label_2
_geom_angle_atom_site_label_3
_geom_angle_site_symmetry_3
_geom_angle
_geom_angle_publ_flag
O7 Bi1 N2 . 81.88(11) y
O7 Bi1 O5 . 76.88(11) y
N2 Bi1 O5 . 78.22(11) y
O7 Bi1 N1 . 140.29(12) ?
N2 Bi1 N1 . 67.01(11) y
O5 Bi1 N1 . 73.19(11) y
O7 Bi1 O2 . 127.14(11) ?
N2 Bi1 O2 . 77.66(11) y
O5 Bi1 O2 . 142.33(11) ?
N1 Bi1 O2 . 70.90(11) y
O7 Bi1 O1 . 76.31(10) y
N2 Bi1 O1 . 72.50(11) y
O5 Bi1 O1 . 142.54(10) ?
N1 Bi1 O1 . 114.34(11) ?
O2 Bi1 O1 . 51.16(10) y
O7 Bi1 O4 . 105.02(10) ?
N2 Bi1 O4 . 123.59(10) ?
O5 Bi1 O4 . 51.00(9) y
N1 Bi1 O4 . 75.21(11) y
O2 Bi1 O4 . 126.92(10) ?
O1 Bi1 O4 . 163.90(10) ?
O7 Bi1 O8 5_655 137.59(10) ?
N2 Bi1 O8 5_655 138.97(11) ?
O5 Bi1 O8 5_655 115.41(10) ?
N1 Bi1 O8 5_655 79.84(10) y
O2 Bi1 O8 5_655 68.84(10) ?
O1 Bi1 O8 5_655 102.03(10) ?
O4 Bi1 O8 5_655 65.86(9) y
C2 C1 C6 . 119.3(5) ?
C2 C1 C7 . 121.4(5) ?
C6 C1 C7 . 119.2(5) ?
C23 N1 C22 . 118.6(4) ?
C23 N1 Bi1 . 123.8(3) ?
C22 N1 Bi1 . 117.5(3) ?
C7 O1 Bi1 . 92.5(3) ?
O3 C2 C3 . 117.2(7) ?
O3 C2 C1 . 123.1(6) ?
C3 C2 C1 . 119.6(7) ?
C14 O4 Bi1 . 86.9(2) ?
C27 N2 C28 . 119.3(4) ?
C27 N2 Bi1 . 121.1(3) ?
C28 N2 Bi1 . 118.8(3) ?
C7 O2 Bi1 . 95.5(3) ?
C4 C3 C2 . 121.9(8) ?
C4 C3 H3A . 119.0 ?
C2 C3 H3A . 119.0 ?
C3 C4 C5 . 119.5(7) ?
C3 C4 H4A . 120.3 ?
C5 C4 H4A . 120.3 ?
C2 O3 H3B . 109.5 ?
C6 C5 C4 . 120.6(8) ?
C6 C5 H5A . 119.7 ?
C4 C5 H5A . 119.7 ?
C5 C6 C1 . 118.9(7) ?
C5 C6 H6A . 120.6 ?
C1 C6 H6A . 120.6 ?
C9 O6 H6B . 109.5 ?
O2 C7 O1 . 120.5(4) ?
O2 C7 C1 . 119.9(4) ?
O1 C7 C1 . 119.6(4) ?
C21 O7 Bi1 . 110.6(3) ?
C9 C8 C13 . 118.4(4) ?
C9 C8 C14 . 121.2(4) ?
C13 C8 C14 . 120.3(4) ?
C21 O8 Bi1 5_655 152.4(3) ?
O6 C9 C10 . 117.8(5) ?
O6 C9 C8 . 122.3(5) ?
C10 C9 C8 . 119.9(5) ?
C14 O5 Bi1 . 101.3(3) ?
C11 C10 C9 . 119.8(6) ?
C11 C10 H10A . 120.1 ?
C9 C10 H10A . 120.1 ?
C16 O9 H10B . 109.5 ?
C10 C11 C12 . 121.6(6) ?
C10 C11 H11A . 119.2 ?
C12 C11 H11A . 119.2 ?
C13 C12 C11 . 119.1(6) ?
C13 C12 H12A . 120.5 ?
C11 C12 H12A . 120.5 ?
C12 C13 C8 . 121.2(5) ?
C12 C13 H13A . 119.4 ?
C8 C13 H13A . 119.4 ?
O4 C14 O5 . 120.6(4) ?
O4 C14 C8 . 119.8(4) ?
O5 C14 C8 . 119.6(4) ?
C20 C15 C16 . 118.3(4) ?
C20 C15 C21 . 119.6(4) ?
C16 C15 C21 . 122.0(4) ?
O9 C16 C17 . 116.7(5) ?
O9 C16 C15 . 123.7(4) ?
C17 C16 C15 . 119.6(5) ?
C18 C17 C16 . 121.0(5) ?
C18 C17 H17A . 119.5 ?
C16 C17 H17A . 119.5 ?
C17 C18 C19 . 120.7(5) ?
C17 C18 H18A . 119.7 ?
C19 C18 H18A . 119.7 ?
C20 C19 C18 . 118.6(5) ?
C20 C19 H19A . 120.7 ?
C18 C19 H19A . 120.7 ?
C19 C20 C15 . 121.8(5) ?
C19 C20 H20A . 119.1 ?
C15 C20 H20A . 119.1 ?
O8 C21 O7 . 122.6(4) ?
O8 C21 C15 . 118.9(4) ?
O7 C21 C15 . 118.5(4) ?
N1 C22 C26 . 121.7(4) ?
N1 C22 C27 . 116.3(4) ?
C26 C22 C27 . 122.0(4) ?
N1 C23 C24 . 122.3(5) ?
N1 C23 H23A . 118.9 ?
C24 C23 H23A . 118.9 ?
C25 C24 C23 . 118.8(5) ?
C25 C24 H24A . 120.6 ?
C23 C24 H24A . 120.6 ?
C24 C25 C26 . 119.5(5) ?
C24 C25 H25A . 120.2 ?
C26 C25 H25A . 120.2 ?
C25 C26 C22 . 119.0(5) ?
C25 C26 H26A . 120.5 ?
C22 C26 H26A . 120.5 ?
N2 C27 C31 . 121.0(4) ?
N2 C27 C22 . 116.9(4) ?
C31 C27 C22 . 122.1(4) ?
N2 C28 C29 . 122.2(5) ?
N2 C28 H28A . 118.9 ?
C29 C28 H28A . 118.9 ?
C30 C29 C28 . 118.9(5) ?
C30 C29 H29A . 120.5 ?
C28 C29 H29A . 120.5 ?
C29 C30 C31 . 119.5(4) ?
C29 C30 H30A . 120.2 ?
C31 C30 H30A . 120.2 ?
C30 C31 C27 . 119.0(4) ?
C30 C31 H31A . 120.5 ?
C27 C31 H31A . 120.5 ?

loop_
_geom_bond_atom_site_label_1
_geom_bond_atom_site_label_2
_geom_bond_site_symmetry_2
_geom_bond_distance
_geom_bond_publ_flag
Bi1 O7 . 2.377(3) y
Bi1 N2 . 2.387(3) y
Bi1 O5 . 2.392(3) y
Bi1 N1 . 2.511(3) y
Bi1 O2 . 2.520(3) y
Bi1 O1 . 2.568(3) y
Bi1 O4 . 2.705(3) y
Bi1 O8 5_655 2.801(3) y
C1 C2 . 1.399(8) ?
C1 C6 . 1.409(8) ?
C1 C7 . 1.482(6) ?
N1 C23 . 1.345(6) ?
N1 C22 . 1.346(5) ?
O1 C7 . 1.278(5) y
C2 O3 . 1.325(8) y
C2 C3 . 1.385(9) ?
O4 C14 . 1.269(5) y
N2 C27 . 1.347(5) ?
N2 C28 . 1.347(5) ?
O2 C7 . 1.253(5) y
C3 C4 . 1.346(13) ?
C3 H3A . 0.9300 ?
C4 C5 . 1.398(13) ?
C4 H4A . 0.9300 ?
O3 H3B . 0.8200 ?
C5 C6 . 1.395(9) ?
C5 H5A . 0.9300 ?
C6 H6A . 0.9300 ?
O6 C9 . 1.342(6) y
O6 H6B . 0.8200 ?
O7 C21 . 1.283(5) y
C8 C9 . 1.401(6) ?
C8 C13 . 1.405(7) ?
C8 C14 . 1.473(6) y
O8 C21 . 1.262(5) y
O8 Bi1 5_655 2.801(3) ?
C9 C10 . 1.388(8) ?
O5 C14 . 1.277(5) y
C10 C11 . 1.370(10) ?
C10 H10A . 0.9300 ?
O9 C16 . 1.358(6) ?
O9 H10B . 0.8200 ?
C11 C12 . 1.377(10) ?
C11 H11A . 0.9300 ?
C12 C13 . 1.371(8) ?
C12 H12A . 0.9300 ?
C13 H13A . 0.9300 ?
C15 C20 . 1.397(7) ?
C15 C16 . 1.400(7) ?
C15 C21 . 1.493(6) ?
C16 C17 . 1.386(7) ?
C17 C18 . 1.370(8) ?
C17 H17A . 0.9300 ?
C18 C19 . 1.389(9) ?
C18 H18A . 0.9300 ?
C19 C20 . 1.383(7) ?
C19 H19A . 0.9300 ?
C20 H20A . 0.9300 ?
C22 C26 . 1.389(6) ?
C22 C27 . 1.494(6) ?
C23 C24 . 1.383(7) ?
C23 H23A . 0.9300 ?
C24 C25 . 1.375(8) ?
C24 H24A . 0.9300 ?
C25 C26 . 1.377(7) ?
C25 H25A . 0.9300 ?
C26 H26A . 0.9300 ?
C27 C31 . 1.399(6) ?
C28 C29 . 1.381(6) ?
C28 H28A . 0.9300 ?
C29 C30 . 1.375(7) ?
C29 H29A . 0.9300 ?
C30 C31 . 1.384(7) ?
C30 H30A . 0.9300 ?
C31 H31A . 0.9300 ?
